data_4085752
loop_
_publ_author_name
'Normand, Adrien T.'
'Richard, Philippe'
'Balan, C\'edric'
'Daniliuc, Constantin G.'
'Kehr, Gerald'
'Erker, Gerhard'
'Le Gendre, Pierre'

_publ_section_title
;
 Synthetic Endeavors toward Titanium Based Frustrated Lewis Pairs with
 Controlled Electronic and Steric Properties
;
_journal_name_full Organometallics
_journal_page_first 150513110717003
_journal_paper_doi 10.1021/acs.organomet.5b00250
_journal_year 2015
_chemical_formula_moiety 'C33 H46 Cl O P Ti'
_chemical_formula_sum 'C33 H46 Cl O P Ti'
_chemical_formula_weight 573.02
_space_group_crystal_system monoclinic
_space_group_IT_number 14
_space_group_name_Hall '-P 2yn'
_space_group_name_H-M_alt 'P 1 21/n 1'
_symmetry_space_group_name_Hall '-P 2yn'
_symmetry_space_group_name_H-M 'P 1 21/n 1'
_atom_sites_solution_hydrogens geom
_atom_sites_solution_primary direct
_audit_creation_date 2014-12-19
_audit_creation_method
;
Olex2 1.2
(compiled 2014.11.28 svn.r3106 for OlexSys, GUI svn.r4959)
;
_cell_angle_alpha 90
_cell_angle_beta 96.7760(10)
_cell_angle_gamma 90
_cell_formula_units_Z 4
_cell_length_a 10.6544(2)
_cell_length_b 12.2709(2)
_cell_length_c 22.9045(5)
_cell_measurement_temperature 115.0
_cell_volume 2973.60(10)
_computing_molecular_graphics 'Olex2 (Dolomanov et al., 2009)'
_computing_publication_material 'Olex2 (Dolomanov et al., 2009)'
_computing_structure_refinement 'XL (Sheldrick, 2008)'
_computing_structure_solution 'ShelXS (Sheldrick, 2008)'
_diffrn_ambient_temperature 115.0
_diffrn_detector 'CCD Plate'
_diffrn_detector_area_resol_mean '512 x 512'
_diffrn_detector_type APEX2
_diffrn_measured_fraction_theta_full 0.995
_diffrn_measured_fraction_theta_max 0.992
_diffrn_measurement_device '\k-geometry diffractometer'
_diffrn_measurement_device_type 'Nonius Kappa Apex II'
_diffrn_measurement_method '\f and \w scans'
_diffrn_radiation_collimation '0.6 mm'
_diffrn_radiation_monochromator graphite
_diffrn_radiation_probe x-ray
_diffrn_radiation_type MoK\a
_diffrn_radiation_wavelength 0.71073
_diffrn_reflns_av_R_equivalents 0.0163
_diffrn_reflns_av_unetI/netI 0.0245
_diffrn_reflns_laue_measured_fraction_full 0.995
_diffrn_reflns_laue_measured_fraction_max 0.992
_diffrn_reflns_limit_h_max 13
_diffrn_reflns_limit_h_min -13
_diffrn_reflns_limit_k_max 15
_diffrn_reflns_limit_k_min -9
_diffrn_reflns_limit_l_max 29
_diffrn_reflns_limit_l_min -29
_diffrn_reflns_number 10551
_diffrn_reflns_point_group_measured_fraction_full 0.995
_diffrn_reflns_point_group_measured_fraction_max 0.992
_diffrn_reflns_theta_full 25.242
_diffrn_reflns_theta_max 27.470
_diffrn_reflns_theta_min 2.976
_diffrn_source 'X-ray tube'
_diffrn_source_target Mo
_diffrn_source_type 'Siemens KFF Mo 2K-180'
_exptl_absorpt_coefficient_mu 0.456
_exptl_absorpt_correction_type none
_exptl_crystal_colour yellow
_exptl_crystal_colour_primary yellow
_exptl_crystal_density_diffrn 1.280
_exptl_crystal_description prism
_exptl_crystal_F_000 1224
_exptl_crystal_size_max 0.17
_exptl_crystal_size_mid 0.15
_exptl_crystal_size_min 0.1
_refine_diff_density_max 0.337
_refine_diff_density_min -0.314
_refine_diff_density_rms 0.053
_refine_ls_extinction_method none
_refine_ls_goodness_of_fit_ref 1.110
_refine_ls_hydrogen_treatment constr
_refine_ls_matrix_type full
_refine_ls_number_parameters 336
_refine_ls_number_reflns 6756
_refine_ls_number_restraints 0
_refine_ls_restrained_S_all 1.110
_refine_ls_R_factor_all 0.0408
_refine_ls_R_factor_gt 0.0343
_refine_ls_shift/su_max 0.002
_refine_ls_shift/su_mean 0.000
_refine_ls_structure_factor_coef Fsqd
_refine_ls_weighting_details 'w=1/[\s^2^(Fo^2^)+(0.0153P)^2^+2.6866P] where P=(Fo^2^+2Fc^2^)/3'
_refine_ls_weighting_scheme calc
_refine_ls_wR_factor_gt 0.0729
_refine_ls_wR_factor_ref 0.0772
_reflns_Friedel_coverage 0.000
_reflns_number_gt 6055
_reflns_number_total 6756
_reflns_threshold_expression 'I > 2\s(I)'
_cod_data_source_file om5b00250_si_004.cif
_cod_data_source_block 3b
_cod_database_code 4085752
_shelx_space_group_comment
;
The symmetry employed for this shelxl refinement is uniquely defined
by the following loop, which should always be used as a source of
symmetry information in preference to the above space-group names.
They are only intended as comments.
;
_olex2_refinement_description
;
1. Fixed Uiso
 At 1.2 times of:
  All C(H) groups, All C(H,H) groups
 At 1.5 times of:
  All C(H,H,H) groups
2.a Ternary CH refined with riding coordinates:
 C14(H14), C20(H20)
2.b Secondary CH2 refined with riding coordinates:
 C15(H15a,H15b), C16(H16a,H16b), C17(H17a,H17b), C18(H18a,H18b), C19(H19a,
 H19b), C21(H21a,H21b), C22(H22a,H22b), C23(H23a,H23b), C24(H24a,H24b),
 C25(H25a,H25b)
2.c Me refined with riding coordinates:
 C12(H12a,H12b,H12c), C13(H13a,H13b,H13c)
2.d Aromatic/amide H refined with riding coordinates:
 C2(H2), C3(H3), C4(H4), C5(H5), C6(H6), C7(H7), C8(H8), C9(H9), C10(H10),
 C28(H28), C29(H29), C30(H30)
2.e Idealised Me refined as rotating group:
 C32(H32a,H32b,H32c), C33(H33a,H33b,H33c)
;
_shelx_shelxl_version_number 2014/7
_olex2_submission_special_instructions 'No special instructions were received'

loop_
_space_group_symop_operation_xyz
'x, y, z'
'-x+1/2, y+1/2, -z+1/2'
'-x, -y, -z'
'x-1/2, -y-1/2, z-1/2'

loop_
_atom_site_label
_atom_site_type_symbol
_atom_site_fract_x
_atom_site_fract_y
_atom_site_fract_z
_atom_site_U_iso_or_equiv
_atom_site_adp_type
_atom_site_occupancy
_atom_site_site_symmetry_order
_atom_site_calc_flag
_atom_site_refinement_flags_posn
C1 C -0.07184(13) 0.67806(12) 0.71885(6) 0.0136(3) Uani 1 1 d .
C2 C -0.02003(15) 0.78276(12) 0.71006(7) 0.0166(3) Uani 1 1 d .
H2 H 0.0441 0.7985 0.6858 0.020 Uiso 1 1 calc R
C3 C -0.08008(16) 0.85948(13) 0.74355(7) 0.0211(3) Uani 1 1 d .
H3 H -0.0663 0.9360 0.7442 0.025 Uiso 1 1 calc R
C4 C -0.16366(15) 0.80286(14) 0.77563(7) 0.0208(3) Uani 1 1 d .
H4 H -0.2145 0.8338 0.8027 0.025 Uiso 1 1 calc R
C5 C -0.15843(14) 0.69144(13) 0.76031(7) 0.0168(3) Uani 1 1 d .
H5 H -0.2057 0.6347 0.7755 0.020 Uiso 1 1 calc R
C6 C 0.13907(16) 0.92343(13) 0.82414(8) 0.0221(3) Uani 1 1 d .
H6 H 0.1404 0.9676 0.7901 0.027 Uiso 1 1 calc R
C7 C 0.23323(15) 0.85003(13) 0.84672(8) 0.0226(3) Uani 1 1 d .
H7 H 0.3109 0.8374 0.8313 0.027 Uiso 1 1 calc R
C8 C 0.19329(16) 0.79822(13) 0.89604(7) 0.0224(3) Uani 1 1 d .
H8 H 0.2376 0.7428 0.9190 0.027 Uiso 1 1 calc R
C9 C 0.07544(16) 0.84339(14) 0.90532(7) 0.0230(3) Uani 1 1 d .
H9 H 0.0276 0.8248 0.9363 0.028 Uiso 1 1 calc R
C10 C 0.04102(15) 0.91998(13) 0.86131(7) 0.0210(3) Uani 1 1 d .
H10 H -0.0342 0.9622 0.8569 0.025 Uiso 1 1 calc R
C11 C -0.05487(14) 0.57454(12) 0.68556(6) 0.0146(3) Uani 1 1 d .
C12 C 0.06013(14) 0.58080(13) 0.65153(7) 0.0186(3) Uani 1 1 d .
H12A H 0.0685 0.5122 0.6304 0.028 Uiso 1 1 calc R
H12B H 0.0492 0.6411 0.6233 0.028 Uiso 1 1 calc R
H12C H 0.1364 0.5931 0.6791 0.028 Uiso 1 1 calc R
C13 C -0.03925(15) 0.47702(12) 0.72822(7) 0.0197(3) Uani 1 1 d .
H13A H -0.0283 0.4101 0.7061 0.030 Uiso 1 1 calc R
H13B H 0.0351 0.4885 0.7570 0.030 Uiso 1 1 calc R
H13C H -0.1147 0.4705 0.7487 0.030 Uiso 1 1 calc R
C14 C -0.17132(15) 0.48174(12) 0.57031(7) 0.0172(3) Uani 1 1 d .
H14 H -0.1032 0.5234 0.5536 0.021 Uiso 1 1 calc R
C15 C -0.12375(17) 0.36562(13) 0.58542(7) 0.0225(3) Uani 1 1 d .
H15A H -0.0468 0.3696 0.6141 0.027 Uiso 1 1 calc R
H15B H -0.1891 0.3254 0.6041 0.027 Uiso 1 1 calc R
C16 C -0.09361(18) 0.30346(14) 0.53089(8) 0.0286(4) Uani 1 1 d .
H16A H -0.0237 0.3404 0.5139 0.034 Uiso 1 1 calc R
H16B H -0.0656 0.2287 0.5423 0.034 Uiso 1 1 calc R
C17 C -0.20918(19) 0.29779(14) 0.48491(8) 0.0297(4) Uani 1 1 d .
H17A H -0.2760 0.2540 0.5004 0.036 Uiso 1 1 calc R
H17B H -0.1862 0.2614 0.4491 0.036 Uiso 1 1 calc R
C18 C -0.25950(18) 0.41173(14) 0.46931(7) 0.0258(4) Uani 1 1 d .
H18A H -0.3377 0.4058 0.4415 0.031 Uiso 1 1 calc R
H18B H -0.1963 0.4523 0.4495 0.031 Uiso 1 1 calc R
C19 C -0.28796(15) 0.47505(14) 0.52379(7) 0.0210(3) Uani 1 1 d .
H19A H -0.3579 0.4388 0.5411 0.025 Uiso 1 1 calc R
H19B H -0.3158 0.5497 0.5120 0.025 Uiso 1 1 calc R
C20 C -0.26005(14) 0.69512(12) 0.61117(7) 0.0167(3) Uani 1 1 d .
H20 H -0.2405 0.7423 0.6467 0.020 Uiso 1 1 calc R
C21 C -0.40425(15) 0.70497(13) 0.59521(7) 0.0207(3) Uani 1 1 d .
H21A H -0.4305 0.6630 0.5589 0.025 Uiso 1 1 calc R
H21B H -0.4476 0.6736 0.6272 0.025 Uiso 1 1 calc R
C22 C -0.44341(16) 0.82409(14) 0.58579(8) 0.0254(4) Uani 1 1 d .
H22A H -0.5356 0.8280 0.5737 0.030 Uiso 1 1 calc R
H22B H -0.4248 0.8643 0.6233 0.030 Uiso 1 1 calc R
C23 C -0.37402(17) 0.87769(14) 0.53896(8) 0.0265(4) Uani 1 1 d .
H23A H -0.3974 0.9557 0.5357 0.032 Uiso 1 1 calc R
H23B H -0.4001 0.8428 0.5005 0.032 Uiso 1 1 calc R
C24 C -0.23103(17) 0.86737(14) 0.55400(8) 0.0255(4) Uani 1 1 d .
H24A H -0.2039 0.9101 0.5899 0.031 Uiso 1 1 calc R
H24B H -0.1887 0.8983 0.5215 0.031 Uiso 1 1 calc R
C25 C -0.18976(15) 0.74841(13) 0.56403(7) 0.0200(3) Uani 1 1 d .
H25A H -0.2073 0.7074 0.5267 0.024 Uiso 1 1 calc R
H25B H -0.0976 0.7456 0.5765 0.024 Uiso 1 1 calc R
C26 C 0.29277(14) 0.63153(12) 0.80134(7) 0.0156(3) Uani 1 1 d .
C27 C 0.33394(15) 0.56045(13) 0.84805(7) 0.0187(3) Uani 1 1 d .
C28 C 0.46358(16) 0.54713(14) 0.86329(8) 0.0232(3) Uani 1 1 d .
H28 H 0.4924 0.5006 0.8952 0.028 Uiso 1 1 calc R
C29 C 0.55187(15) 0.59973(14) 0.83329(8) 0.0249(4) Uani 1 1 d .
H29 H 0.6397 0.5919 0.8456 0.030 Uiso 1 1 calc R
C30 C 0.50973(15) 0.66393(13) 0.78504(8) 0.0218(3) Uani 1 1 d .
H30 H 0.5697 0.6977 0.7633 0.026 Uiso 1 1 calc R
C31 C 0.38087(14) 0.67992(12) 0.76778(7) 0.0178(3) Uani 1 1 d .
C32 C 0.24145(16) 0.49954(14) 0.88097(7) 0.0233(3) Uani 1 1 d .
H32A H 0.2853 0.4401 0.9035 0.035 Uiso 1 1 calc GR
H32B H 0.1737 0.4695 0.8529 0.035 Uiso 1 1 calc GR
H32C H 0.2052 0.5495 0.9079 0.035 Uiso 1 1 calc GR
C33 C 0.33802(15) 0.75037(14) 0.71529(7) 0.0215(3) Uani 1 1 d .
H33A H 0.4113 0.7869 0.7019 0.032 Uiso 1 1 calc GR
H33B H 0.2782 0.8052 0.7263 0.032 Uiso 1 1 calc GR
H33C H 0.2967 0.7049 0.6835 0.032 Uiso 1 1 calc GR
O O 0.16795(9) 0.65337(8) 0.78797(5) 0.0151(2) Uani 1 1 d .
P P -0.21375(4) 0.55432(3) 0.63715(2) 0.01419(8) Uani 1 1 d .
Cl Cl -0.04713(4) 0.62934(3) 0.87895(2) 0.02296(9) Uani 1 1 d .
Ti Ti 0.04365(2) 0.74831(2) 0.81324(2) 0.01300(7) Uani 1 1 d .

loop_
_atom_site_aniso_label
_atom_site_aniso_U_11
_atom_site_aniso_U_22
_atom_site_aniso_U_33
_atom_site_aniso_U_23
_atom_site_aniso_U_13
_atom_site_aniso_U_12
C1 0.0110(6) 0.0160(7) 0.0128(7) 0.0003(5) -0.0026(5) 0.0004(5)
C2 0.0177(7) 0.0169(7) 0.0145(7) 0.0023(6) -0.0016(6) -0.0004(6)
C3 0.0258(8) 0.0167(7) 0.0187(8) 0.0001(6) -0.0059(6) 0.0047(6)
C4 0.0157(7) 0.0262(8) 0.0196(8) -0.0032(6) -0.0023(6) 0.0084(6)
C5 0.0113(7) 0.0220(8) 0.0164(7) -0.0013(6) -0.0007(6) 0.0001(6)
C6 0.0233(8) 0.0161(7) 0.0264(8) -0.0027(6) 0.0008(7) -0.0046(6)
C7 0.0156(7) 0.0204(8) 0.0314(9) -0.0107(7) 0.0016(6) -0.0031(6)
C8 0.0230(8) 0.0205(8) 0.0211(8) -0.0058(6) -0.0077(6) 0.0018(6)
C9 0.0255(8) 0.0254(8) 0.0177(8) -0.0076(6) 0.0010(6) 0.0002(7)
C10 0.0196(8) 0.0179(7) 0.0249(8) -0.0074(6) -0.0004(6) 0.0026(6)
C11 0.0129(7) 0.0141(7) 0.0163(7) -0.0007(6) -0.0004(5) 0.0007(5)
C12 0.0139(7) 0.0206(8) 0.0210(8) -0.0025(6) 0.0008(6) 0.0017(6)
C13 0.0223(8) 0.0155(7) 0.0198(8) 0.0017(6) -0.0038(6) 0.0001(6)
C14 0.0177(7) 0.0175(7) 0.0163(7) -0.0017(6) 0.0020(6) -0.0006(6)
C15 0.0291(9) 0.0182(8) 0.0195(8) -0.0019(6) -0.0005(7) 0.0029(7)
C16 0.0388(10) 0.0206(8) 0.0266(9) -0.0040(7) 0.0051(8) 0.0062(7)
C17 0.0430(11) 0.0221(8) 0.0237(9) -0.0066(7) 0.0033(8) -0.0010(8)
C18 0.0320(9) 0.0267(9) 0.0180(8) -0.0041(7) 0.0008(7) 0.0002(7)
C19 0.0206(8) 0.0252(8) 0.0168(7) -0.0032(6) 0.0002(6) -0.0016(6)
C20 0.0163(7) 0.0165(7) 0.0167(7) 0.0008(6) -0.0005(6) 0.0026(6)
C21 0.0169(7) 0.0221(8) 0.0225(8) -0.0008(6) 0.0001(6) 0.0030(6)
C22 0.0223(8) 0.0248(8) 0.0280(9) -0.0037(7) -0.0017(7) 0.0080(7)
C23 0.0327(9) 0.0206(8) 0.0238(8) 0.0003(7) -0.0064(7) 0.0064(7)
C24 0.0285(9) 0.0216(8) 0.0254(9) 0.0052(7) -0.0010(7) -0.0021(7)
C25 0.0187(8) 0.0194(8) 0.0215(8) 0.0038(6) 0.0009(6) 0.0002(6)
C26 0.0137(7) 0.0135(7) 0.0191(7) -0.0040(6) -0.0001(6) 0.0010(5)
C27 0.0191(8) 0.0160(7) 0.0207(8) -0.0032(6) 0.0002(6) 0.0030(6)
C28 0.0213(8) 0.0214(8) 0.0253(8) -0.0009(7) -0.0040(7) 0.0074(6)
C29 0.0144(7) 0.0260(8) 0.0331(9) -0.0071(7) -0.0017(7) 0.0039(6)
C30 0.0161(7) 0.0210(8) 0.0287(9) -0.0059(7) 0.0043(6) -0.0002(6)
C31 0.0168(7) 0.0154(7) 0.0210(8) -0.0038(6) 0.0018(6) -0.0006(6)
C32 0.0238(8) 0.0214(8) 0.0238(8) 0.0053(7) -0.0005(7) 0.0014(7)
C33 0.0176(7) 0.0233(8) 0.0238(8) 0.0018(7) 0.0034(6) -0.0028(6)
O 0.0120(5) 0.0147(5) 0.0179(5) -0.0004(4) -0.0006(4) 0.0008(4)
P 0.01302(18) 0.01534(18) 0.01391(18) -0.00030(14) 0.00037(14) -0.00052(14)
Cl 0.02090(19) 0.0273(2) 0.02062(19) 0.00758(15) 0.00233(15) -0.00310(15)
Ti 0.01192(13) 0.01334(13) 0.01348(13) -0.00042(10) 0.00042(10) 0.00031(10)

loop_
_atom_type_symbol
_atom_type_description
_atom_type_scat_dispersion_real
_atom_type_scat_dispersion_imag
_atom_type_scat_source
C C 0.0033 0.0016 'International Tables Vol C Tables 4.2.6.8 and 6.1.1.4'
H H 0.0000 0.0000 'International Tables Vol C Tables 4.2.6.8 and 6.1.1.4'
O O 0.0106 0.0060 'International Tables Vol C Tables 4.2.6.8 and 6.1.1.4'
P P 0.1023 0.0942 'International Tables Vol C Tables 4.2.6.8 and 6.1.1.4'
Cl Cl 0.1484 0.1585 'International Tables Vol C Tables 4.2.6.8 and 6.1.1.4'
Ti Ti 0.2776 0.4457 'International Tables Vol C Tables 4.2.6.8 and 6.1.1.4'

loop_
_geom_angle_atom_site_label_1
_geom_angle_atom_site_label_2
_geom_angle_atom_site_label_3
_geom_angle
C2 C1 C11 128.29(13)
C2 C1 Ti 69.68(8)
C5 C1 C2 106.62(13)
C5 C1 C11 124.58(13)
C5 C1 Ti 70.91(8)
C11 C1 Ti 130.60(10)
C1 C2 H2 125.8
C1 C2 Ti 76.85(9)
C3 C2 C1 108.46(14)
C3 C2 H2 125.8
C3 C2 Ti 71.27(9)
Ti C2 H2 118.0
C2 C3 H3 126.0
C2 C3 Ti 74.43(9)
C4 C3 C2 108.06(14)
C4 C3 H3 126.0
C4 C3 Ti 72.55(9)
Ti C3 H3 118.9
C3 C4 H4 126.2
C3 C4 C5 107.62(14)
C3 C4 Ti 73.06(9)
C5 C4 H4 126.2
C5 C4 Ti 75.81(9)
Ti C4 H4 117.0
C1 C5 C4 109.14(14)
C1 C5 H5 125.4
C1 C5 Ti 76.07(8)
C4 C5 H5 125.4
C4 C5 Ti 70.07(9)
Ti C5 H5 120.1
C7 C6 H6 126.2
C7 C6 C10 107.70(15)
C7 C6 Ti 74.72(9)
C10 C6 H6 126.2
C10 C6 Ti 72.61(9)
Ti C6 H6 118.5
C6 C7 H7 125.8
C6 C7 C8 108.42(15)
C6 C7 Ti 71.35(9)
C8 C7 H7 125.8
C8 C7 Ti 72.60(9)
Ti C7 H7 121.9
C7 C8 H8 126.2
C7 C8 C9 107.61(15)
C7 C8 Ti 73.57(9)
C9 C8 H8 126.2
C9 C8 Ti 72.56(9)
Ti C8 H8 119.6
C8 C9 H9 125.7
C8 C9 Ti 73.29(9)
C10 C9 C8 108.57(15)
C10 C9 H9 125.7
C10 C9 Ti 72.22(9)
Ti C9 H9 120.5
C6 C10 H10 126.2
C6 C10 Ti 72.54(9)
C9 C10 C6 107.65(15)
C9 C10 H10 126.2
C9 C10 Ti 73.82(9)
Ti C10 H10 119.3
C1 C11 C12 111.56(12)
C1 C11 C13 110.18(12)
C1 C11 P 104.51(9)
C12 C11 C13 109.20(12)
C12 C11 P 114.54(10)
C13 C11 P 106.65(10)
C11 C12 H12A 109.5
C11 C12 H12B 109.5
C11 C12 H12C 109.5
H12A C12 H12B 109.5
H12A C12 H12C 109.5
H12B C12 H12C 109.5
C11 C13 H13A 109.5
C11 C13 H13B 109.5
C11 C13 H13C 109.5
H13A C13 H13B 109.5
H13A C13 H13C 109.5
H13B C13 H13C 109.5
C15 C14 H14 109.0
C15 C14 C19 108.89(13)
C15 C14 P 111.20(11)
C19 C14 H14 109.0
C19 C14 P 109.76(10)
P C14 H14 109.0
C14 C15 H15A 109.2
C14 C15 H15B 109.2
H15A C15 H15B 107.9
C16 C15 C14 111.94(14)
C16 C15 H15A 109.2
C16 C15 H15B 109.2
C15 C16 H16A 109.5
C15 C16 H16B 109.5
H16A C16 H16B 108.1
C17 C16 C15 110.89(15)
C17 C16 H16A 109.5
C17 C16 H16B 109.5
C16 C17 H17A 109.5
C16 C17 H17B 109.5
C16 C17 C18 110.68(14)
H17A C17 H17B 108.1
C18 C17 H17A 109.5
C18 C17 H17B 109.5
C17 C18 H18A 109.2
C17 C18 H18B 109.2
C17 C18 C19 111.87(14)
H18A C18 H18B 107.9
C19 C18 H18A 109.2
C19 C18 H18B 109.2
C14 C19 H19A 109.3
C14 C19 H19B 109.3
C18 C19 C14 111.70(14)
C18 C19 H19A 109.3
C18 C19 H19B 109.3
H19A C19 H19B 107.9
C21 C20 H20 104.7
C21 C20 P 111.42(11)
C25 C20 H20 104.7
C25 C20 C21 110.85(13)
C25 C20 P 119.03(11)
P C20 H20 104.7
C20 C21 H21A 109.5
C20 C21 H21B 109.5
H21A C21 H21B 108.1
C22 C21 C20 110.87(13)
C22 C21 H21A 109.5
C22 C21 H21B 109.5
C21 C22 H22A 109.3
C21 C22 H22B 109.3
H22A C22 H22B 108.0
C23 C22 C21 111.44(14)
C23 C22 H22A 109.3
C23 C22 H22B 109.3
C22 C23 H23A 109.4
C22 C23 H23B 109.4
C22 C23 C24 111.09(14)
H23A C23 H23B 108.0
C24 C23 H23A 109.4
C24 C23 H23B 109.4
C23 C24 H24A 109.2
C23 C24 H24B 109.2
C23 C24 C25 111.92(14)
H24A C24 H24B 107.9
C25 C24 H24A 109.2
C25 C24 H24B 109.2
C20 C25 C24 110.89(13)
C20 C25 H25A 109.5
C20 C25 H25B 109.5
C24 C25 H25A 109.5
C24 C25 H25B 109.5
H25A C25 H25B 108.0
C27 C26 C31 120.39(14)
O C26 C27 120.18(14)
O C26 C31 119.43(13)
C26 C27 C32 121.53(14)
C28 C27 C26 118.24(15)
C28 C27 C32 120.23(15)
C27 C28 H28 119.0
C29 C28 C27 122.07(16)
C29 C28 H28 119.0
C28 C29 H29 120.5
C28 C29 C30 118.93(15)
C30 C29 H29 120.5
C29 C30 H30 119.3
C29 C30 C31 121.32(15)
C31 C30 H30 119.3
C26 C31 C33 121.13(14)
C30 C31 C26 118.76(15)
C30 C31 C33 120.09(14)
C27 C32 H32A 109.5
C27 C32 H32B 109.5
C27 C32 H32C 109.5
H32A C32 H32B 109.5
H32A C32 H32C 109.5
H32B C32 H32C 109.5
C31 C33 H33A 109.5
C31 C33 H33B 109.5
C31 C33 H33C 109.5
H33A C33 H33B 109.5
H33A C33 H33C 109.5
H33B C33 H33C 109.5
C26 O Ti 138.69(9)
C14 P C11 104.55(7)
C14 P C20 104.99(7)
C20 P C11 104.15(7)
C2 Ti C1 33.47(5)
C2 Ti C5 55.67(5)
C2 Ti C7 110.30(6)
C3 Ti C1 56.09(5)
C3 Ti C2 34.29(5)
C3 Ti C5 56.26(6)
C3 Ti C6 75.42(6)
C3 Ti C7 107.02(6)
C3 Ti C8 130.24(6)
C3 Ti C9 108.71(6)
C3 Ti C10 76.51(6)
C3 Ti Cl 122.79(4)
C4 Ti C1 56.15(5)
C4 Ti C2 56.87(5)
C4 Ti C3 34.39(6)
C4 Ti C5 34.11(5)
C4 Ti C6 98.71(6)
C4 Ti C7 132.56(6)
C4 Ti C8 135.74(6)
C4 Ti C9 102.18(6)
C4 Ti C10 81.77(6)
C4 Ti Cl 88.41(4)
C5 Ti C1 33.02(5)
C6 Ti C1 124.11(5)
C6 Ti C2 90.68(6)
C6 Ti C5 130.59(6)
C6 Ti C7 33.94(6)
C6 Ti C8 56.80(6)
C6 Ti C9 56.90(6)
C6 Ti C10 34.84(6)
C6 Ti Cl 133.47(4)
C7 Ti C1 139.08(5)
C7 Ti C5 163.21(6)
C8 Ti C1 167.70(5)
C8 Ti C2 143.96(6)
C8 Ti C5 157.75(6)
C8 Ti C7 33.83(6)
C9 Ti C1 158.12(5)
C9 Ti C2 140.22(6)
C9 Ti C5 126.83(6)
C9 Ti C7 56.27(6)
C9 Ti C8 34.15(6)
C10 Ti C1 132.17(5)
C10 Ti C2 106.28(6)
C10 Ti C5 115.12(5)
C10 Ti C7 56.75(6)
C10 Ti C8 56.85(6)
C10 Ti C9 33.95(6)
C10 Ti Cl 102.85(4)
O Ti C1 79.40(5)
O Ti C2 86.27(5)
O Ti C3 119.83(5)
O Ti C4 135.54(5)
O Ti C5 106.14(5)
O Ti C6 106.31(5)
O Ti C7 80.07(5)
O Ti C8 88.59(5)
O Ti C9 122.25(5)
O Ti C10 136.81(5)
O Ti Cl 99.54(3)
Cl Ti C1 98.01(4)
Cl Ti C2 129.54(4)
Cl Ti C5 74.86(4)
Cl Ti C7 120.11(5)
Cl Ti C8 86.49(4)
Cl Ti C9 76.61(4)

loop_
_geom_bond_atom_site_label_1
_geom_bond_atom_site_label_2
_geom_bond_distance
C1 C2 1.422(2)
C1 C5 1.410(2)
C1 C11 1.503(2)
C1 Ti 2.5108(14)
C2 H2 0.9500
C2 C3 1.414(2)
C2 Ti 2.4179(15)
C3 H3 0.9500
C3 C4 1.404(2)
C3 Ti 2.3771(16)
C4 H4 0.9500
C4 C5 1.414(2)
C4 Ti 2.3706(15)
C5 H5 0.9500
C5 Ti 2.4446(15)
C6 H6 0.9500
C6 C7 1.401(2)
C6 C10 1.424(2)
C6 Ti 2.3777(16)
C7 H7 0.9500
C7 C8 1.405(2)
C7 Ti 2.4208(16)
C8 H8 0.9500
C8 C9 1.411(2)
C8 Ti 2.4084(16)
C9 H9 0.9500
C9 C10 1.395(2)
C9 Ti 2.3990(16)
C10 H10 0.9500
C10 Ti 2.3786(16)
C11 C12 1.530(2)
C11 C13 1.541(2)
C11 P 1.9270(15)
C12 H12A 0.9800
C12 H12B 0.9800
C12 H12C 0.9800
C13 H13A 0.9800
C13 H13B 0.9800
C13 H13C 0.9800
C14 H14 1.0000
C14 C15 1.538(2)
C14 C19 1.541(2)
C14 P 1.8721(15)
C15 H15A 0.9900
C15 H15B 0.9900
C15 C16 1.530(2)
C16 H16A 0.9900
C16 H16B 0.9900
C16 C17 1.524(3)
C17 H17A 0.9900
C17 H17B 0.9900
C17 C18 1.525(2)
C18 H18A 0.9900
C18 H18B 0.9900
C18 C19 1.530(2)
C19 H19A 0.9900
C19 H19B 0.9900
C20 H20 1.0000
C20 C21 1.541(2)
C20 C25 1.531(2)
C20 P 1.8744(15)
C21 H21A 0.9900
C21 H21B 0.9900
C21 C22 1.528(2)
C22 H22A 0.9900
C22 H22B 0.9900
C22 C23 1.522(3)
C23 H23A 0.9900
C23 H23B 0.9900
C23 C24 1.527(2)
C24 H24A 0.9900
C24 H24B 0.9900
C24 C25 1.534(2)
C25 H25A 0.9900
C25 H25B 0.9900
C26 C27 1.410(2)
C26 C31 1.412(2)
C26 O 1.3558(17)
C27 C28 1.394(2)
C27 C32 1.508(2)
C28 H28 0.9500
C28 C29 1.388(2)
C29 H29 0.9500
C29 C30 1.388(2)
C30 H30 0.9500
C30 C31 1.397(2)
C31 C33 1.507(2)
C32 H32A 0.9800
C32 H32B 0.9800
C32 H32C 0.9800
C33 H33A 0.9800
C33 H33B 0.9800
C33 H33C 0.9800
O Ti 1.9044(10)
Cl Ti 2.3823(5)

loop_
_geom_torsion_atom_site_label_1
_geom_torsion_atom_site_label_2
_geom_torsion_atom_site_label_3
_geom_torsion_atom_site_label_4
_geom_torsion
C1 C2 C3 C4 3.23(18)
C1 C2 C3 Ti 68.50(11)
C2 C1 C5 C4 1.89(17)
C2 C1 C5 Ti -60.87(10)
C2 C1 C11 C12 18.3(2)
C2 C1 C11 C13 139.81(15)
C2 C1 C11 P -105.96(15)
C2 C3 C4 C5 -2.03(18)
C2 C3 C4 Ti 66.53(11)
C3 C4 C5 C1 0.07(18)
C3 C4 C5 Ti 66.69(11)
C5 C1 C2 C3 -3.14(17)
C5 C1 C2 Ti 61.68(10)
C5 C1 C11 C12 -170.93(14)
C5 C1 C11 C13 -49.47(19)
C5 C1 C11 P 64.76(16)
C6 C7 C8 C9 -2.32(18)
C6 C7 C8 Ti 62.76(11)
C7 C6 C10 C9 -1.04(18)
C7 C6 C10 Ti -67.05(11)
C7 C8 C9 C10 1.67(18)
C7 C8 C9 Ti 65.75(11)
C8 C9 C10 C6 -0.39(18)
C8 C9 C10 Ti 64.77(11)
C10 C6 C7 C8 2.08(18)
C10 C6 C7 Ti 65.65(11)
C11 C1 C2 C3 168.91(14)
C11 C1 C2 Ti -126.28(15)
C11 C1 C5 C4 -170.53(13)
C11 C1 C5 Ti 126.72(14)
C14 C15 C16 C17 -57.61(19)
C15 C14 C19 C18 -55.47(17)
C15 C14 P C11 67.53(12)
C15 C14 P C20 176.86(11)
C15 C16 C17 C18 55.6(2)
C16 C17 C18 C19 -55.1(2)
C17 C18 C19 C14 55.89(19)
C19 C14 C15 C16 56.66(18)
C19 C14 P C11 -171.92(11)
C19 C14 P C20 -62.59(12)
C20 C21 C22 C23 56.29(18)
C21 C20 C25 C24 55.29(17)
C21 C20 P C11 -155.34(11)
C21 C20 P C14 95.04(12)
C21 C22 C23 C24 -55.57(19)
C22 C23 C24 C25 55.00(19)
C23 C24 C25 C20 -55.05(19)
C25 C20 C21 C22 -56.12(17)
C25 C20 P C11 73.74(13)
C25 C20 P C14 -35.88(14)
C26 C27 C28 C29 -1.3(2)
C27 C26 C31 C30 -5.7(2)
C27 C26 C31 C33 176.05(14)
C27 C26 O Ti 83.51(18)
C27 C28 C29 C30 -2.8(3)
C28 C29 C30 C31 2.6(2)
C29 C30 C31 C26 1.6(2)
C29 C30 C31 C33 179.82(15)
C31 C26 C27 C28 5.6(2)
C31 C26 C27 C32 -174.23(14)
C31 C26 O Ti -96.97(17)
C32 C27 C28 C29 178.52(15)
O C26 C27 C28 -174.93(14)
O C26 C27 C32 5.3(2)
O C26 C31 C30 174.76(13)
O C26 C31 C33 -3.5(2)
P C14 C15 C16 177.72(12)
P C14 C19 C18 -177.41(11)
P C20 C21 C22 168.87(11)
P C20 C25 C24 -173.53(11)
Ti C1 C2 C3 -64.81(11)
Ti C1 C5 C4 62.76(11)
Ti C1 C11 C12 -77.05(16)
Ti C1 C11 C13 44.42(17)
Ti C1 C11 P 158.65(8)
Ti C2 C3 C4 -65.28(11)
Ti C3 C4 C5 -68.55(11)
Ti C4 C5 C1 -66.62(11)
Ti C6 C7 C8 -63.57(11)
Ti C6 C10 C9 66.01(11)
Ti C7 C8 C9 -65.08(11)
Ti C8 C9 C10 -64.08(12)
Ti C9 C10 C6 -65.16(11)
